data_2242999
loop_
_publ_author_name
'Vu Quoc, Trung'
'Nguyen Ngoc, Linh'
'Tran Thi Thuy, Duong'
'Vu Quoc, Manh'
'Vuong Nguyen, Thien'
'Oanh Doan Thi, Yen'
'Van Meervelt, Luc'

_publ_section_title
;
 Crystal structure of two
 <i>N</i>'-(1-phenylbenzylidene)-2-(thiophen-3-yl)acetohydrazides
;
_journal_coeditor_code RZ5260
_journal_issue 8
_journal_name_full 'Acta Crystallographica Section E'
_journal_page_first 1090
_journal_page_last 1095
_journal_paper_doi 10.1107/S2056989019008892
_journal_volume 75
_journal_year 2019
_chemical_formula_iupac 'C13 H12 N2 O2 S'
_chemical_formula_moiety 'C13 H12 N2 O2 S'
_chemical_formula_sum 'C13 H12 N2 O2 S'
_chemical_formula_weight 260.31
_chemical_name_systematic
;
<i>N</i>'-[1-(4-Hydroxyphenyl)benzylidene]-2-(thiophen-3-yl)acetohydrazide
;
_space_group_crystal_system orthorhombic
_space_group_IT_number 61
_space_group_name_Hall '-P 2ac 2ab'
_space_group_name_H-M_alt 'P b c a'
_symmetry_space_group_name_Hall '-P 2ac 2ab'
_symmetry_space_group_name_H-M 'P b c a'
_atom_sites_solution_hydrogens geom
_audit_creation_method
;
Olex2 1.2
(compiled 2018.05.29 svn.r3510 for OlexSys, GUI svn.r5506)
;
_cell_angle_alpha 90
_cell_angle_beta 90
_cell_angle_gamma 90
_cell_formula_units_Z 8
_cell_length_a 13.0820(8)
_cell_length_b 8.0287(4)
_cell_length_c 24.0442(12)
_cell_measurement_reflns_used 3446
_cell_measurement_temperature 293(2)
_cell_measurement_theta_max 23.6450
_cell_measurement_theta_min 3.0950
_cell_volume 2525.4(2)
_computing_cell_refinement
;
CrysAlis PRO (Rigaku OD, 2018)
;
_computing_data_collection
;
CrysAlis PRO (Rigaku OD, 2018)
;
_computing_data_reduction
;
CrysAlis PRO (Rigaku OD, 2018)
;
_computing_molecular_graphics
;
<i>OLEX2</i> (Dolomanov <i>et al.</i>,  2009)
;
_computing_publication_material
;
<i>OLEX2</i> (Dolomanov <i>et al.</i>,  2009)
;
_computing_structure_refinement
;
SHELXL (Sheldrick, 2015b)
;
_computing_structure_solution
;
SHELXT (Sheldrick, 2015a)
;
_diffrn_ambient_temperature 293(2)
_diffrn_detector 'CCD plate'
_diffrn_detector_area_resol_mean 15.9631
_diffrn_measured_fraction_theta_full 0.997
_diffrn_measured_fraction_theta_max 0.998
_diffrn_measurement_device 'four-circle diffractometer'
_diffrn_measurement_device_type ' Rigaku Oxford Diffraction SuperNova, Single source at offset/far, Eos'
_diffrn_measurement_method '\w scans'
_diffrn_radiation_monochromator mirror
_diffrn_radiation_probe x-ray
_diffrn_radiation_type MoK\a
_diffrn_radiation_wavelength 0.71073
_diffrn_reflns_av_R_equivalents 0.0385
_diffrn_reflns_av_unetI/netI 0.0365
_diffrn_reflns_limit_h_max 15
_diffrn_reflns_limit_h_min -16
_diffrn_reflns_limit_k_max 10
_diffrn_reflns_limit_k_min -9
_diffrn_reflns_limit_l_max 30
_diffrn_reflns_limit_l_min -28
_diffrn_reflns_number 13596
_diffrn_reflns_theta_full 25.242
_diffrn_reflns_theta_max 26.372
_diffrn_reflns_theta_min 3.095
_diffrn_source 'micro-focus sealed X-ray tube'
_exptl_absorpt_coefficient_mu 0.251
_exptl_absorpt_correction_T_max 1.00000
_exptl_absorpt_correction_T_min 0.45338
_exptl_absorpt_correction_type multi-scan
_exptl_absorpt_process_details
;
(CrysAlis PRO; Rigaku OD, 2018)
;
_exptl_crystal_colour white
_exptl_crystal_density_diffrn 1.369
_exptl_crystal_description plate
_exptl_crystal_F_000 1088
_exptl_crystal_size_max 0.35
_exptl_crystal_size_mid 0.2
_exptl_crystal_size_min 0.05
_refine_diff_density_max 0.190
_refine_diff_density_min -0.182
_refine_ls_extinction_coef 0.0022(6)
_refine_ls_extinction_expression Fc^*^=kFc[1+0.001xFc^2^\l^3^/sin(2\q)]^-1/4^
_refine_ls_extinction_method
;
SHELXL (Sheldrick, 2015b)
;
_refine_ls_goodness_of_fit_ref 1.072
_refine_ls_hydrogen_treatment constr
_refine_ls_matrix_type full
_refine_ls_number_parameters 178
_refine_ls_number_reflns 2571
_refine_ls_number_restraints 80
_refine_ls_restrained_S_all 1.064
_refine_ls_R_factor_all 0.0731
_refine_ls_R_factor_gt 0.0456
_refine_ls_shift/su_max 0.000
_refine_ls_shift/su_mean 0.000
_refine_ls_structure_factor_coef Fsqd
_refine_ls_weighting_details 'w=1/[\s^2^(Fo^2^)+(0.0334P)^2^+0.6755P] where P=(Fo^2^+2Fc^2^)/3'
_refine_ls_weighting_scheme calc
_refine_ls_wR_factor_gt 0.0944
_refine_ls_wR_factor_ref 0.1087
_reflns_number_gt 1759
_reflns_number_total 2571
_reflns_threshold_expression 'I > 2\s(I)'
_cod_data_source_file rz5260sup1.cif
_cod_data_source_block 3a
_cod_database_code 2242999
_shelx_space_group_comment
;
The symmetry employed for this shelxl refinement is uniquely defined
by the following loop, which should always be used as a source of
symmetry information in preference to the above space-group names.
They are only intended as comments.
;
_shelx_estimated_absorpt_t_min 0.917
_shelx_estimated_absorpt_t_max 0.988

loop_
_space_group_symop_operation_xyz
'x, y, z'
'-x+1/2, -y, z+1/2'
'-x, y+1/2, -z+1/2'
'x+1/2, -y+1/2, -z'
'-x, -y, -z'
'x-1/2, y, -z-1/2'
'x, -y-1/2, z-1/2'
'-x-1/2, y-1/2, z'

loop_
_atom_site_type_symbol
_atom_site_label
_atom_site_fract_x
_atom_site_fract_y
_atom_site_fract_z
_atom_site_U_iso_or_equiv
_atom_site_adp_type
_atom_site_calc_flag
_atom_site_occupancy
_atom_site_disorder_assembly
_atom_site_disorder_group
S S1A 0.67164(8) 0.8283(2) 0.43607(8) 0.0718(4) Uani d 0.762(3) A 1
S S1B 0.6152(4) 0.9867(10) 0.3990(3) 0.0718(4) Uani d 0.238(3) A 2
C C2A 0.5667(3) 0.7484(7) 0.4673(3) 0.0542(12) Uani d 0.762(3) A 1
H H2A 0.568185 0.659897 0.492216 0.065 Uiso calc 0.762(3) A 1
C C2B 0.4941(11) 0.970(3) 0.4213(16) 0.0542(12) Uani d 0.238(3) A 2
H H2B 0.443026 1.047111 0.413833 0.065 Uiso calc 0.238(3) A 2
C C3 0.47998(16) 0.8287(2) 0.45167(8) 0.0449(5) Uani d 1 . .
C C4A 0.5018(5) 0.9582(10) 0.4141(5) 0.062(2) Uani d 0.762(3) A 1
H H4A 0.451169 1.026238 0.399205 0.074 Uiso calc 0.762(3) A 1
C C4B 0.5719(9) 0.741(3) 0.4587(11) 0.062(2) Uani d 0.238(3) A 2
H H4B 0.575924 0.640913 0.478166 0.074 Uiso calc 0.238(3) A 2
C C5A 0.6056(6) 0.9770(11) 0.4008(4) 0.100(3) Uani d 0.762(3) A 1
H H5A 0.633233 1.056338 0.376954 0.120 Uiso calc 0.762(3) A 1
C C5B 0.6580(10) 0.818(2) 0.4337(11) 0.100(3) Uani d 0.238(3) A 2
H H5B 0.725438 0.781636 0.435909 0.120 Uiso calc 0.238(3) A 2
C C6 0.37396(16) 0.7786(3) 0.47035(8) 0.0506(6) Uani d 1 . .
H H6A 0.377254 0.726825 0.506761 0.061 Uiso calc 1 . .
H H6B 0.330528 0.876200 0.472922 0.061 Uiso calc 1 . .
C C7 0.33041(15) 0.6577(3) 0.42864(8) 0.0419(5) Uani d 1 . .
O O8 0.36037(11) 0.51138(17) 0.42613(5) 0.0476(4) Uani d 1 . .
N N9 0.26256(13) 0.7198(2) 0.39247(6) 0.0455(4) Uani d 1 . .
H H9 0.236595 0.816955 0.397669 0.055 Uiso calc 1 . .
N N10 0.23452(13) 0.6255(2) 0.34641(6) 0.0441(4) Uani d 1 . .
C C11 0.16622(15) 0.6908(2) 0.31536(8) 0.0444(5) Uani d 1 . .
H H11 0.135667 0.790093 0.326364 0.053 Uiso calc 1 . .
C C12 0.13478(16) 0.6139(2) 0.26302(8) 0.0428(5) Uani d 1 . .
C C13 0.04946(18) 0.6712(3) 0.23499(9) 0.0553(6) Uani d 1 . .
H H13 0.012178 0.759047 0.249952 0.066 Uiso calc 1 . .
C C14 0.01803(18) 0.6010(3) 0.18517(9) 0.0561(6) Uani d 1 . .
H H14 -0.040209 0.640454 0.167331 0.067 Uiso calc 1 . .
C C15 0.07373(17) 0.4720(2) 0.16220(8) 0.0462(5) Uani d 1 . .
C C16 0.16018(17) 0.4149(3) 0.18911(9) 0.0562(6) Uani d 1 . .
H H16 0.198233 0.328679 0.173641 0.067 Uiso calc 1 . .
C C17 0.19021(17) 0.4850(3) 0.23870(9) 0.0538(6) Uani d 1 . .
H H17 0.248657 0.445441 0.256329 0.065 Uiso calc 1 . .
O O18 0.04708(13) 0.39577(19) 0.11361(6) 0.0620(5) Uani d 1 . .
H H18 -0.003809 0.441085 0.100663 0.093 Uiso calc 1 . .

loop_
_atom_site_aniso_label
_atom_site_aniso_U_11
_atom_site_aniso_U_22
_atom_site_aniso_U_33
_atom_site_aniso_U_12
_atom_site_aniso_U_13
_atom_site_aniso_U_23
S1A 0.0493(6) 0.0807(8) 0.0853(7) 0.0003(5) -0.0078(5) -0.0050(6)
S1B 0.0493(6) 0.0807(8) 0.0853(7) 0.0003(5) -0.0078(5) -0.0050(6)
C2A 0.065(2) 0.051(2) 0.047(3) 0.0092(16) -0.0120(16) 0.0016(17)
C2B 0.065(2) 0.051(2) 0.047(3) 0.0092(16) -0.0120(16) 0.0016(17)
C3 0.0513(14) 0.0403(11) 0.0430(11) -0.0013(10) -0.0106(10) -0.0057(9)
C4A 0.060(3) 0.053(3) 0.072(6) -0.0011(18) -0.008(2) 0.015(3)
C4B 0.060(3) 0.053(3) 0.072(6) -0.0011(18) -0.008(2) 0.015(3)
C5A 0.132(6) 0.063(3) 0.103(4) -0.025(3) -0.011(3) 0.021(2)
C5B 0.132(6) 0.063(3) 0.103(4) -0.025(3) -0.011(3) 0.021(2)
C6 0.0551(15) 0.0539(13) 0.0427(11) 0.0014(11) -0.0020(10) -0.0088(10)
C7 0.0408(13) 0.0444(12) 0.0405(11) -0.0017(9) 0.0056(9) -0.0002(9)
O8 0.0533(10) 0.0400(8) 0.0495(8) 0.0012(7) -0.0023(7) 0.0005(6)
N9 0.0489(11) 0.0370(9) 0.0506(10) 0.0033(8) -0.0043(8) -0.0084(8)
N10 0.0471(11) 0.0408(10) 0.0444(9) -0.0029(8) -0.0030(8) -0.0029(8)
C11 0.0451(13) 0.0420(11) 0.0461(11) 0.0020(9) 0.0006(10) 0.0014(9)
C12 0.0458(13) 0.0404(11) 0.0424(11) -0.0007(9) -0.0002(9) 0.0024(9)
C13 0.0611(16) 0.0527(14) 0.0520(13) 0.0196(11) -0.0082(11) -0.0087(10)
C14 0.0600(15) 0.0569(14) 0.0515(13) 0.0146(11) -0.0136(11) -0.0038(11)
C15 0.0553(14) 0.0429(12) 0.0405(11) 0.0003(10) -0.0008(10) 0.0007(9)
C16 0.0616(16) 0.0536(13) 0.0535(13) 0.0137(11) -0.0009(12) -0.0088(11)
C17 0.0516(15) 0.0545(13) 0.0553(13) 0.0117(11) -0.0082(11) -0.0018(11)
O18 0.0748(13) 0.0574(10) 0.0539(9) 0.0122(8) -0.0116(8) -0.0129(8)

loop_
_atom_type_symbol
_atom_type_description
_atom_type_scat_dispersion_real
_atom_type_scat_dispersion_imag
_atom_type_scat_source
C C 0.0033 0.0016 'International Tables Vol C Tables 4.2.6.8 and 6.1.1.4'
H H 0.0000 0.0000 'International Tables Vol C Tables 4.2.6.8 and 6.1.1.4'
N N 0.0061 0.0033 'International Tables Vol C Tables 4.2.6.8 and 6.1.1.4'
O O 0.0106 0.0060 'International Tables Vol C Tables 4.2.6.8 and 6.1.1.4'
S S 0.1246 0.1234 'International Tables Vol C Tables 4.2.6.8 and 6.1.1.4'

loop_
_geom_angle_atom_site_label_1
_geom_angle_atom_site_label_2
_geom_angle_atom_site_label_3
_geom_angle
C4A C5A S1A 107.6(5)
C4B C5B S1B 107.2(8)
S1A C2A H2A 124.0
S1B C2B H2B 124.2
C5A C4A C3 115.0(5)
C5A C4A H4A 122.5
C5B C4B H4B 122.9
C2A S1A C5A 94.3(3)
S1A C5A H5A 126.2
C4A C5A H5A 126.2
C2B S1B C5B 95.2(6)
S1B C5B H5B 126.4
C4B C5B H5B 126.4
C2A C3 C4A 111.1(3)
C2B C3 C4B 111.5(7)
C4A C3 C6 125.0(3)
C2A C3 C6 123.9(3)
C4B C3 C6 128.0(6)
C2B C3 C6 120.4(5)
C3 C6 H6A 110.0
C3 C2A S1A 112.1(3)
C3 C2B S1B 111.6(7)
C3 C6 H6B 110.0
H6A C6 H6B 108.3
C3 C2A H2A 124.0
C3 C2B H2B 124.2
C7 C6 C3 108.68(16)
C7 C6 H6A 110.0
C3 C4A H4A 122.5
C3 C4B H4B 122.9
C7 C6 H6B 110.0
C3 C4B C5B 114.2(9)
O8 C7 C6 121.54(19)
O8 C7 N9 122.07(18)
N9 C7 C6 116.27(18)
C7 N9 H9 120.4
C7 N9 N10 119.29(16)
N10 N9 H9 120.4
C11 N10 N9 115.25(17)
N10 C11 H11 119.1
N10 C11 C12 121.81(19)
C12 C11 H11 119.1
C13 C12 C11 120.45(18)
C13 C12 C17 117.57(19)
C17 C12 C11 121.95(19)
C12 C13 H13 119.1
C12 C13 C14 121.7(2)
C14 C13 H13 119.1
C13 C14 H14 120.2
C15 C14 C13 119.6(2)
C15 C14 H14 120.2
C14 C15 C16 119.6(2)
O18 C15 C14 123.0(2)
O18 C15 C16 117.47(19)
C15 C16 H16 119.9
C17 C16 C15 120.3(2)
C17 C16 H16 119.9
C12 C17 H17 119.4
C16 C17 C12 121.3(2)
C16 C17 H17 119.4
C15 O18 H18 109.5

loop_
_geom_bond_atom_site_label_1
_geom_bond_atom_site_label_2
_geom_bond_distance
S1A C2A 1.691(4)
C2A H2A 0.9300
S1B C2B 1.677(9)
C2B H2B 0.9300
C2A C3 1.357(4)
C2B C3 1.360(9)
C4A H4A 0.9300
C4B H4B 0.9300
S1A C5A 1.700(7)
C4A C5A 1.404(6)
C5A H5A 0.9300
S1B C5B 1.688(9)
C4B C5B 1.419(9)
C5B H5B 0.9300
C3 C4A 1.407(4)
C3 C4B 1.404(9)
C3 C6 1.512(3)
C6 H6A 0.9700
C6 H6B 0.9700
C6 C7 1.508(3)
C7 O8 1.240(2)
C7 N9 1.339(2)
N9 H9 0.8600
N9 N10 1.391(2)
N10 C11 1.277(2)
C11 H11 0.9300
C11 C12 1.461(3)
C12 C13 1.382(3)
C12 C17 1.393(3)
C13 H13 0.9300
C13 C14 1.386(3)
C14 H14 0.9300
C14 C15 1.381(3)
C15 C16 1.381(3)
C15 O18 1.364(2)
C16 H16 0.9300
C16 C17 1.376(3)
C17 H17 0.9300
O18 H18 0.8200

loop_
_geom_hbond_atom_site_label_D
_geom_hbond_atom_site_label_H
_geom_hbond_atom_site_label_A
_geom_hbond_site_symmetry_A
_geom_hbond_distance_DH
_geom_hbond_distance_HA
_geom_hbond_distance_DA
_geom_hbond_angle_DHA
_geom_hbond_publ_flag
N9 H9 O8 8_665 0.86 2.12 2.953(2) 162 yes
O18 H18 O8 6_556 0.82 1.97 2.782(2) 169 yes
C2A H2A O8 5_666 0.93 2.57 3.439(7) 155 yes
C13 H13 Cg3 3_555 0.93 2.89 3.818(3) 176 yes

loop_
_geom_torsion_atom_site_label_1
_geom_torsion_atom_site_label_2
_geom_torsion_atom_site_label_3
_geom_torsion_atom_site_label_4
_geom_torsion
C2A S1A C5A C4A -0.7(11)
C2B S1B C5B C4B 5(3)
C5B S1B C2B C3 -5(3)
C5A S1A C2A C3 0.8(7)
S1B C2B C3 C4B 3(3)
S1A C2A C3 C4A -0.7(5)
S1A C2A C3 C6 176.5(3)
S1B C2B C3 C6 -173.1(14)
C2B C3 C6 C7 95(2)
C2A C3 C6 C7 -91.1(5)
C4A C3 C6 C7 85.7(7)
C4B C3 C6 C7 -81.0(17)
C2A C3 C4A C5A 0.1(11)
C2B C3 C4B C5B 1(3)
C3 C4A C5A S1A 0.5(14)
C3 C4B C5B S1B -4(3)
C3 C6 C7 O8 74.2(2)
C3 C6 C7 N9 -101.8(2)
C6 C3 C4B C5B 176.8(17)
C6 C3 C4A C5A -177.0(8)
C6 C7 N9 N10 167.45(16)
C7 N9 N10 C11 177.10(18)
O8 C7 N9 N10 -8.6(3)
N9 N10 C11 C12 174.82(16)
N10 C11 C12 C13 169.1(2)
N10 C11 C12 C17 -12.8(3)
C11 C12 C13 C14 179.8(2)
C11 C12 C17 C16 -179.4(2)
C12 C13 C14 C15 -0.9(4)
C13 C12 C17 C16 -1.2(3)
C13 C14 C15 C16 -0.1(3)
C13 C14 C15 O18 179.4(2)
C14 C15 C16 C17 0.5(3)
C15 C16 C17 C12 0.1(3)
C17 C12 C13 C14 1.6(3)
O18 C15 C16 C17 -179.0(2)

_cod_database_fobs_code 2242999
